data_7004634
loop_
_publ_author_name
'Wu, Jing-Yun'
'Chang, Che-Hao'
'Thanasekaran, P.'
'Tsai, Chen-Chuan'
'Tseng, Tien-Wen'
'Lee, Gene-Hsiang'
'Peng, Shie-Ming'
'Lu, Kuang-Lieh'

_publ_section_title
;
 Unusual face-to-face \p--\p stacking interactions within an
 indigo-pillared M3(tpt)-based triangular metalloprism
;
_journal_issue 44
_journal_name_full 'Dalton Transactions'
_journal_page_first 6110
_journal_page_last 6112
_journal_paper_doi 10.1039/b809489f
_journal_year 2008
_chemical_formula_moiety 'C118.50 H72 N18 O26 Re6'
_chemical_formula_sum 'C118.5 H72 N18 O26 Re6'
_chemical_formula_weight 3281.14
_chemical_name_systematic
;
?
;
_space_group_IT_number 2
_symmetry_cell_setting triclinic
_symmetry_space_group_name_Hall '-P 1'
_symmetry_space_group_name_H-M 'P -1'
_atom_sites_solution_hydrogens geom
_atom_sites_solution_primary direct
_atom_sites_solution_secondary difmap
_audit_creation_method SHELXL-97
_cell_angle_alpha 116.0940(10)
_cell_angle_beta 109.6290(10)
_cell_angle_gamma 97.0930(10)
_cell_formula_units_Z 2
_cell_length_a 17.2626(6)
_cell_length_b 20.1493(7)
_cell_length_c 20.6851(7)
_cell_measurement_reflns_used 7570
_cell_measurement_temperature 150(2)
_cell_measurement_theta_max 21.39
_cell_measurement_theta_min 2.29
_cell_volume 5764.7(4)
_computing_cell_refinement 'Bruker SAINT'
_computing_data_collection 'Bruker SMART'
_computing_data_reduction 'Bruker SAINT'
_computing_molecular_graphics 'Bruker SHELXTL'
_computing_publication_material 'Bruker SHELXTL'
_computing_structure_refinement 'SHELXL-97 (Sheldrick, 1997)'
_computing_structure_solution 'SHELXS-97 (Sheldrick, 1990)'
_diffrn_ambient_temperature 150(2)
_diffrn_measured_fraction_theta_full 1.000
_diffrn_measured_fraction_theta_max 1.000
_diffrn_measurement_device_type 'BRUKER SMART APEXCCD area detector'
_diffrn_measurement_method 'phi and omega scans'
_diffrn_radiation_monochromator graphite
_diffrn_radiation_source 'fine-focus sealed tube'
_diffrn_radiation_type MoK\a
_diffrn_radiation_wavelength 0.71073
_diffrn_reflns_av_R_equivalents 0.0541
_diffrn_reflns_av_sigmaI/netI 0.0637
_diffrn_reflns_limit_h_max 20
_diffrn_reflns_limit_h_min -20
_diffrn_reflns_limit_k_max 23
_diffrn_reflns_limit_k_min -23
_diffrn_reflns_limit_l_max 24
_diffrn_reflns_limit_l_min -24
_diffrn_reflns_number 60933
_diffrn_reflns_theta_full 25.00
_diffrn_reflns_theta_max 25.00
_diffrn_reflns_theta_min 1.19
_exptl_absorpt_coefficient_mu 6.356
_exptl_absorpt_correction_T_max 0.3629
_exptl_absorpt_correction_T_min 0.2145
_exptl_absorpt_correction_type multi-scan
_exptl_absorpt_process_details 'SADABS, Sheldrick, 2002'
_exptl_crystal_colour dark-brown
_exptl_crystal_density_diffrn 1.890
_exptl_crystal_density_meas ?
_exptl_crystal_density_method .
_exptl_crystal_description rod
_exptl_crystal_F_000 3134
_exptl_crystal_size_max 0.35
_exptl_crystal_size_mid 0.22
_exptl_crystal_size_min 0.20
_refine_diff_density_max 5.122
_refine_diff_density_min -3.451
_refine_diff_density_rms 0.187
_refine_ls_extinction_method none
_refine_ls_goodness_of_fit_ref 1.079
_refine_ls_hydrogen_treatment constr
_refine_ls_matrix_type full
_refine_ls_number_parameters 1435
_refine_ls_number_reflns 20322
_refine_ls_number_restraints 260
_refine_ls_restrained_S_all 1.074
_refine_ls_R_factor_all 0.1204
_refine_ls_R_factor_gt 0.0849
_refine_ls_shift/su_max 0.000
_refine_ls_shift/su_mean 0.000
_refine_ls_structure_factor_coef Fsqd
_refine_ls_weighting_details 'calc w=1/[\s^2^(Fo^2^)+(0.0601P)^2^+106.7166P] where P=(Fo^2^+2Fc^2^)/3'
_refine_ls_weighting_scheme calc
_refine_ls_wR_factor_gt 0.1863
_refine_ls_wR_factor_ref 0.2040
_reflns_number_gt 13989
_reflns_number_total 20322
_reflns_threshold_expression >2sigma(I)
_cod_data_source_file b809489f.txt
_cod_data_source_block ic13178new
_cod_depositor_comments
;
The following automatic conversions were performed:
'_symmetry_cell_setting' value 'Triclinic' changed to 'triclinic'
according to '/home/saulius/struct/CIF-dictionaries/cif_core.dic'
dictionary named 'cif_core.dic' version 2.4.1 from 2010-06-29.

Automatic conversion script
Id: cif_fix_enum 1527 2010-12-29 10:47:43Z saulius 
;
_cod_original_cell_volume 5764.7(3)
_cod_original_sg_symbol_H-M P-1
_cod_original_formula_sum 'C118.50 H72 N18 O26 Re6'
_cod_database_code 7004634

loop_
_symmetry_equiv_pos_as_xyz
'x, y, z'
'-x, -y, -z'

loop_
_atom_site_label
_atom_site_type_symbol
_atom_site_fract_x
_atom_site_fract_y
_atom_site_fract_z
_atom_site_U_iso_or_equiv
_atom_site_adp_type
_atom_site_occupancy
_atom_site_symmetry_multiplicity
_atom_site_calc_flag
_atom_site_refinement_flags
_atom_site_disorder_assembly
_atom_site_disorder_group
Re1 Re 0.60253(5) 0.39524(4) 0.07618(5) 0.0724(2) Uani 1 1 d D . .
Re2 Re 0.99435(5) 0.46220(4) 0.10859(6) 0.0822(3) Uani 1 1 d D . .
Re3 Re 0.32941(6) -0.33961(5) -0.41822(5) 0.0806(3) Uani 1 1 d D . .
Re4 Re 0.71095(6) -0.30277(4) -0.39651(5) 0.0763(2) Uani 1 1 d . . .
Re5 Re 0.72545(5) -0.06258(4) 0.37924(4) 0.0636(2) Uani 1 1 d . . .
Re6 Re 1.03777(5) -0.09540(4) 0.27711(5) 0.0616(2) Uani 1 1 d . . .
N1 N 0.6851(10) 0.4018(7) 0.0165(9) 0.071(4) Uani 1 1 d . . .
N2 N 0.9202(10) 0.4869(7) 0.1747(8) 0.081(4) Uani 1 1 d DU . .
N3 N 0.4145(10) -0.3073(8) -0.4644(8) 0.068(4) Uani 1 1 d . . .
N4 N 0.6034(10) -0.3755(7) -0.4042(8) 0.071(4) Uani 1 1 d . . .
N5 N 0.8582(10) -0.0078(7) 0.4107(8) 0.064(4) Uani 1 1 d . . .
N6 N 0.9261(9) -0.1576(7) 0.2739(8) 0.059(3) Uani 1 1 d . . .
N7 N 0.6406(9) 0.2911(7) 0.0661(9) 0.060(4) Uani 1 1 d . . .
N8 N 0.4346(10) -0.2487(8) -0.2953(8) 0.071(4) Uani 1 1 d . . .
N9 N 0.7003(9) -0.0504(7) 0.2739(8) 0.062(4) Uani 1 1 d . . .
N10 N 0.5888(8) 0.0079(7) -0.0462(8) 0.054(3) Uani 1 1 d . . .
N11 N 0.5911(8) -0.0796(7) 0.0018(8) 0.053(3) Uani 1 1 d . . .
N12 N 0.6510(8) 0.0565(7) 0.0938(8) 0.054(3) Uani 1 1 d . . .
N13 N 0.9343(9) 0.3408(7) 0.0761(8) 0.059(3) Uani 1 1 d . . .
N14 N 0.6941(9) -0.2099(7) -0.2986(8) 0.067(4) Uani 1 1 d . . .
N15 N 0.9470(9) -0.0463(7) 0.2230(7) 0.052(3) Uani 1 1 d . . .
N16 N 0.7868(8) 0.0540(7) -0.0570(7) 0.050(3) Uani 1 1 d . . .
N17 N 0.7785(8) -0.0356(7) -0.0134(7) 0.050(3) Uani 1 1 d . . .
N18 N 0.8530(8) 0.0989(7) 0.0808(7) 0.052(3) Uani 1 1 d . . .
O1 O 0.5077(13) 0.3825(11) 0.1711(14) 0.143(7) Uani 1 1 d DU . .
O2 O 0.4295(11) 0.2923(9) -0.0687(14) 0.160(9) Uani 1 1 d . . .
O3 O 0.5494(11) 0.5356(8) 0.0871(12) 0.131(7) Uani 1 1 d . . .
O4 O 1.0679(14) 0.6328(10) 0.158(2) 0.218(13) Uani 1 1 d U . .
O5 O 1.0939(15) 0.4129(11) 0.0108(16) 0.160(9) Uani 1 1 d . . .
O6 O 1.1615(15) 0.4838(16) 0.2383(18) 0.236(16) Uani 1 1 d . . .
O7 O 0.2334(13) -0.2233(11) -0.4149(12) 0.137(7) Uani 1 1 d . . .
O8 O 0.1850(12) -0.4641(13) -0.5809(12) 0.159(9) Uani 1 1 d . . .
O9 O 0.2296(16) -0.3864(13) -0.3409(15) 0.169(9) Uani 1 1 d U . .
O10 O 0.7376(13) -0.4301(11) -0.5281(12) 0.134(7) Uani 1 1 d . . .
O11 O 0.8569(12) -0.1865(11) -0.3811(12) 0.142(7) Uani 1 1 d . . .
O12 O 0.8588(11) -0.3134(10) -0.2740(11) 0.133(7) Uani 1 1 d . . .
O13 O 0.5382(11) -0.1548(11) 0.3173(14) 0.141(7) Uani 1 1 d . . .
O14 O 0.7553(12) -0.0807(11) 0.5232(10) 0.132(7) Uani 1 1 d . . .
O15 O 0.6739(13) 0.0818(11) 0.4546(12) 0.153(8) Uani 1 1 d . . .
O16 O 1.1631(12) -0.1719(12) 0.3370(12) 0.128(6) Uani 1 1 d . . .
O17 O 1.1924(12) 0.0061(10) 0.2889(11) 0.119(6) Uani 1 1 d . . .
O18 O 1.0188(14) -0.2103(10) 0.1123(12) 0.133(7) Uani 1 1 d . . .
O19 O 0.7169(10) 0.4581(8) 0.1824(8) 0.105(4) Uani 1 1 d DU . .
O20 O 0.8854(9) 0.4380(7) 0.0139(8) 0.080(4) Uani 1 1 d . . .
O21 O 0.3997(9) -0.4153(7) -0.4055(7) 0.074(3) Uani 1 1 d . . .
O22 O 0.6151(11) -0.2751(7) -0.4678(7) 0.082(4) Uani 1 1 d . . .
O23 O 0.7421(7) -0.1678(6) 0.3089(6) 0.060(3) Uani 1 1 d . . .
O24 O 1.0475(8) -0.0033(6) 0.3843(6) 0.061(3) Uani 1 1 d . . .
C1 C 0.5411(17) 0.3860(13) 0.1319(17) 0.125(9) Uani 1 1 d DU . .
C2 C 0.4984(14) 0.3332(11) -0.0156(16) 0.106(8) Uani 1 1 d . . .
C3 C 0.5690(13) 0.4834(10) 0.0811(14) 0.087(6) Uani 1 1 d . . .
C4 C 1.0399(17) 0.5672(14) 0.139(2) 0.160(13) Uani 1 1 d U . .
C5 C 1.0548(17) 0.4313(14) 0.046(2) 0.121(10) Uani 1 1 d . . .
C6 C 1.0966(17) 0.4754(13) 0.190(2) 0.148(14) Uani 1 1 d . . .
C7 C 0.2680(17) -0.2688(14) -0.4188(15) 0.101(7) Uani 1 1 d . . .
C8 C 0.2441(18) -0.4173(17) -0.5228(17) 0.124(10) Uani 1 1 d . . .
C9 C 0.2680(18) -0.3675(14) -0.3705(17) 0.120(8) Uani 1 1 d DU . .
C10 C 0.7246(16) -0.3822(15) -0.4777(16) 0.106(8) Uani 1 1 d . . .
C11 C 0.7988(15) -0.2317(14) -0.3908(13) 0.096(7) Uani 1 1 d . . .
C12 C 0.8011(15) -0.3126(12) -0.3223(15) 0.106(8) Uani 1 1 d . . .
C13 C 0.6096(15) -0.1203(12) 0.3412(13) 0.081(6) Uani 1 1 d . . .
C14 C 0.7467(14) -0.0736(13) 0.4699(12) 0.087(6) Uani 1 1 d . . .
C15 C 0.6973(15) 0.0297(13) 0.4304(13) 0.096(7) Uani 1 1 d . . .
C16 C 1.1120(14) -0.1448(14) 0.3125(15) 0.093(6) Uani 1 1 d . . .
C17 C 1.1333(14) -0.0336(12) 0.2820(12) 0.077(5) Uani 1 1 d . . .
C18 C 1.0241(15) -0.1698(11) 0.1713(14) 0.081(6) Uani 1 1 d . . .
C19 C 0.6661(16) 0.3882(11) -0.0569(12) 0.087(7) Uani 1 1 d . . .
C20 C 0.5833(17) 0.3657(14) -0.1176(16) 0.109(8) Uani 1 1 d . . .
H20 H 0.5318 0.3580 -0.1108 0.131 Uiso 1 1 calc R . .
C21 C 0.583(2) 0.3554(16) -0.1900(17) 0.131(10) Uani 1 1 d . . .
H21 H 0.5276 0.3406 -0.2325 0.157 Uiso 1 1 calc R . .
C22 C 0.6523(18) 0.3644(16) -0.2046(15) 0.104(8) Uani 1 1 d . . .
H22 H 0.6444 0.3539 -0.2563 0.125 Uiso 1 1 calc R . .
C23 C 0.7321(18) 0.3880(13) -0.1476(16) 0.115(9) Uani 1 1 d . . .
H23 H 0.7827 0.3966 -0.1555 0.138 Uiso 1 1 calc R . .
C24 C 0.7356(15) 0.3994(10) -0.0719(10) 0.068(5) Uani 1 1 d . . .
C25 C 0.8116(13) 0.4228(9) 0.0011(14) 0.070(6) Uani 1 1 d . . .
C26 C 0.7763(10) 0.4254(8) 0.0554(9) 0.049(4) Uani 1 1 d . . .
C27 C 0.8235(13) 0.4584(8) 0.1370(11) 0.067(4) Uani 1 1 d U . .
C28 C 0.7945(17) 0.4754(12) 0.1948(13) 0.089(4) Uani 1 1 d U . .
C29 C 0.8624(10) 0.5161(8) 0.2688(8) 0.105(5) Uani 1 1 d GU . .
C30 C 0.8731(12) 0.5514(10) 0.3474(10) 0.139(8) Uani 1 1 d GU . .
H30 H 0.8240 0.5456 0.3581 0.167 Uiso 1 1 calc R . .
C31 C 0.9554(14) 0.5953(10) 0.4103(7) 0.174(11) Uani 1 1 d GU . .
H31 H 0.9627 0.6194 0.4641 0.209 Uiso 1 1 calc R . .
C32 C 1.0271(11) 0.6039(10) 0.3947(8) 0.176(11) Uani 1 1 d GU . .
H32 H 1.0834 0.6339 0.4377 0.211 Uiso 1 1 calc R . .
C33 C 1.0165(10) 0.5686(10) 0.3161(10) 0.154(9) Uani 1 1 d GU . .
H33 H 1.0655 0.5745 0.3054 0.185 Uiso 1 1 calc R . .
C34 C 0.9341(12) 0.5247(8) 0.2532(7) 0.107(6) Uani 1 1 d GU . .
C35 C 0.4086(15) -0.2714(10) -0.5063(10) 0.082(7) Uani 1 1 d . . .
C36 C 0.3386(18) -0.2548(14) -0.5422(12) 0.109(8) Uani 1 1 d . . .
H36 H 0.2859 -0.2681 -0.5389 0.131 Uiso 1 1 calc R . .
C37 C 0.346(3) -0.2182(18) -0.5835(19) 0.145(13) Uani 1 1 d . . .
H37 H 0.2977 -0.2040 -0.6061 0.174 Uiso 1 1 calc R . .
C38 C 0.417(3) -0.2017(18) -0.5935(18) 0.133(12) Uani 1 1 d . . .
H38 H 0.4180 -0.1782 -0.6243 0.160 Uiso 1 1 calc R . .
C39 C 0.4848(19) -0.2180(12) -0.5605(12) 0.103(8) Uani 1 1 d . . .
H39 H 0.5354 -0.2057 -0.5673 0.124 Uiso 1 1 calc R . .
C40 C 0.4845(16) -0.2542(10) -0.5141(10) 0.073(5) Uani 1 1 d . . .
C41 C 0.5408(14) -0.2823(10) -0.4760(10) 0.068(5) Uani 1 1 d . . .
C42 C 0.4966(13) -0.3178(8) -0.4465(9) 0.062(5) Uani 1 1 d . . .
C43 C 0.5234(13) -0.3641(9) -0.4168(9) 0.062(5) Uani 1 1 d . . .
C44 C 0.4718(12) -0.4132(8) -0.4029(8) 0.058(4) Uani 1 1 d . . .
C45 C 0.5229(12) -0.4598(9) -0.3856(8) 0.059(4) Uani 1 1 d . . .
C46 C 0.5055(14) -0.5174(9) -0.3676(10) 0.077(6) Uani 1 1 d . . .
H46 H 0.4523 -0.5319 -0.3655 0.092 Uiso 1 1 calc R . .
C47 C 0.5665(18) -0.5520(10) -0.3531(11) 0.093(8) Uani 1 1 d . . .
H47 H 0.5568 -0.5922 -0.3416 0.112 Uiso 1 1 calc R . .
C48 C 0.6420(16) -0.5274(11) -0.3556(12) 0.092(7) Uani 1 1 d . . .
H48 H 0.6847 -0.5516 -0.3446 0.110 Uiso 1 1 calc R . .
C49 C 0.6619(14) -0.4696(10) -0.3728(11) 0.089(7) Uani 1 1 d . . .
H49 H 0.7151 -0.4552 -0.3749 0.107 Uiso 1 1 calc R . .
C50 C 0.5991(13) -0.4347(9) -0.3866(10) 0.065(5) Uani 1 1 d . . .
C51 C 0.9151(12) 0.0646(9) 0.4681(9) 0.061(4) Uani 1 1 d . . .
C52 C 0.8967(16) 0.1264(10) 0.5206(11) 0.092(7) Uani 1 1 d . . .
H52 H 0.8404 0.1201 0.5190 0.110 Uiso 1 1 calc R . .
C53 C 0.9642(19) 0.1982(12) 0.5759(12) 0.104(8) Uani 1 1 d . . .
H53 H 0.9545 0.2397 0.6145 0.124 Uiso 1 1 calc R . .
C54 C 1.0471(16) 0.2094(12) 0.5747(12) 0.083(6) Uani 1 1 d . . .
H54 H 1.0915 0.2584 0.6115 0.100 Uiso 1 1 calc R . .
C55 C 1.0619(14) 0.1512(12) 0.5221(11) 0.079(5) Uani 1 1 d . . .
H55 H 1.1163 0.1579 0.5200 0.095 Uiso 1 1 calc R . .
C56 C 0.9953(11) 0.0800(8) 0.4702(9) 0.059(4) Uani 1 1 d . . .
C57 C 0.9930(11) 0.0082(10) 0.4055(10) 0.058(4) Uani 1 1 d . . .
C58 C 0.9060(11) -0.0437(9) 0.3723(8) 0.053(4) Uani 1 1 d . . .
C59 C 0.8793(11) -0.1214(8) 0.3137(9) 0.053(4) Uani 1 1 d . . .
C60 C 0.7979(10) -0.1801(8) 0.2857(9) 0.050(4) Uani 1 1 d . . .
C61 C 0.8004(10) -0.2517(8) 0.2318(9) 0.051(4) Uani 1 1 d . . .
C62 C 0.7430(13) -0.3283(10) 0.1857(11) 0.074(5) Uani 1 1 d . . .
H62 H 0.6885 -0.3400 0.1866 0.088 Uiso 1 1 calc R . .
C63 C 0.7682(15) -0.3851(11) 0.1398(14) 0.094(7) Uani 1 1 d . . .
H63 H 0.7308 -0.4375 0.1098 0.113 Uiso 1 1 calc R . .
C64 C 0.8449(14) -0.3706(10) 0.1347(14) 0.088(7) Uani 1 1 d . . .
H64 H 0.8590 -0.4119 0.1004 0.105 Uiso 1 1 calc R . .
C65 C 0.9008(13) -0.2961(10) 0.1793(13) 0.083(6) Uani 1 1 d . . .
H65 H 0.9550 -0.2863 0.1773 0.100 Uiso 1 1 calc R . .
C66 C 0.8806(12) -0.2358(9) 0.2263(10) 0.061(4) Uani 1 1 d . . .
C67 C 0.6712(12) 0.2807(9) 0.1277(11) 0.065(5) Uani 1 1 d . . .
H67 H 0.6936 0.3250 0.1801 0.079 Uiso 1 1 calc R . .
C68 C 0.6726(11) 0.2082(9) 0.1203(10) 0.061(4) Uani 1 1 d . . .
H68 H 0.6946 0.2032 0.1660 0.073 Uiso 1 1 calc R . .
C69 C 0.6408(9) 0.1449(8) 0.0442(9) 0.048(3) Uani 1 1 d . . .
C70 C 0.6149(13) 0.1570(9) -0.0183(11) 0.074(5) Uani 1 1 d . . .
H70 H 0.5946 0.1149 -0.0717 0.089 Uiso 1 1 calc R . .
C71 C 0.6187(12) 0.2318(9) -0.0027(10) 0.068(5) Uani 1 1 d . . .
H71 H 0.6039 0.2397 -0.0468 0.082 Uiso 1 1 calc R . .
C72 C 0.6284(10) 0.0666(8) 0.0313(11) 0.058(4) Uani 1 1 d . . .
C73 C 0.4615(13) -0.2639(10) -0.2392(10) 0.068(5) Uani 1 1 d . . .
H73 H 0.4482 -0.3170 -0.2532 0.082 Uiso 1 1 calc R . .
C74 C 0.5093(12) -0.2063(9) -0.1587(10) 0.064(4) Uani 1 1 d . . .
H74 H 0.5280 -0.2190 -0.1181 0.077 Uiso 1 1 calc R . .
C75 C 0.5281(11) -0.1298(9) -0.1408(10) 0.058(4) Uani 1 1 d . . .
C76 C 0.5019(14) -0.1152(10) -0.2029(11) 0.077(5) Uani 1 1 d . . .
H76 H 0.5153 -0.0632 -0.1920 0.092 Uiso 1 1 calc R . .
C77 C 0.4565(15) -0.1765(11) -0.2800(12) 0.084(6) Uani 1 1 d . . .
H77 H 0.4407 -0.1669 -0.3229 0.101 Uiso 1 1 calc R . .
C78 C 0.5713(10) -0.0647(8) -0.0564(9) 0.046(4) Uani 1 1 d . . .
C79 C 0.7253(12) 0.0195(9) 0.2830(10) 0.068(5) Uani 1 1 d . . .
H79 H 0.7598 0.0628 0.3357 0.081 Uiso 1 1 calc R . .
C80 C 0.7047(11) 0.0324(9) 0.2219(10) 0.065(5) Uani 1 1 d . . .
H80 H 0.7233 0.0839 0.2321 0.078 Uiso 1 1 calc R . .
C81 C 0.6557(10) -0.0299(9) 0.1430(10) 0.054(4) Uani 1 1 d . . .
C82 C 0.6344(10) -0.1018(9) 0.1337(10) 0.060(4) Uani 1 1 d . . .
H82 H 0.6054 -0.1465 0.0813 0.072 Uiso 1 1 calc R . .
C83 C 0.6538(11) -0.1106(9) 0.1978(9) 0.061(4) Uani 1 1 d . . .
H83 H 0.6340 -0.1614 0.1890 0.073 Uiso 1 1 calc R . .
C84 C 0.6311(9) -0.0168(8) 0.0728(10) 0.052(4) Uani 1 1 d . . .
C85 C 0.8933(10) 0.2829(8) -0.0002(9) 0.056(4) Uani 1 1 d . . .
H85 H 0.8885 0.2932 -0.0418 0.067 Uiso 1 1 calc R . .
C86 C 0.8580(11) 0.2084(8) -0.0186(9) 0.058(4) Uani 1 1 d . . .
H86 H 0.8296 0.1676 -0.0732 0.070 Uiso 1 1 calc R . .
C87 C 0.8624(11) 0.1913(8) 0.0391(9) 0.054(4) Uani 1 1 d . . .
C88 C 0.9043(12) 0.2522(9) 0.1175(10) 0.069(5) Uani 1 1 d . . .
H88 H 0.9094 0.2435 0.1600 0.083 Uiso 1 1 calc R . .
C89 C 0.9392(14) 0.3269(10) 0.1333(11) 0.079(6) Uani 1 1 d . . .
H89 H 0.9674 0.3690 0.1873 0.095 Uiso 1 1 calc R . .
C90 C 0.8321(10) 0.1099(9) 0.0217(9) 0.052(4) Uani 1 1 d . . .
C91 C 0.6947(13) -0.2175(10) -0.2376(11) 0.078(6) Uani 1 1 d . . .
H91 H 0.6825 -0.2688 -0.2464 0.094 Uiso 1 1 calc R . .
C92 C 0.7107(11) -0.1596(9) -0.1656(10) 0.064(4) Uani 1 1 d . . .
H92 H 0.7110 -0.1696 -0.1247 0.077 Uiso 1 1 calc R . .
C93 C 0.7270(10) -0.0845(9) -0.1520(9) 0.058(4) Uani 1 1 d . . .
C94 C 0.7191(11) -0.0747(9) -0.2159(9) 0.059(4) Uani 1 1 d . . .
H94 H 0.7260 -0.0246 -0.2103 0.071 Uiso 1 1 calc R . .
C95 C 0.7010(11) -0.1391(9) -0.2871(10) 0.068(5) Uani 1 1 d . . .
H95 H 0.6929 -0.1327 -0.3315 0.081 Uiso 1 1 calc R . .
C96 C 0.7636(9) -0.0173(8) -0.0697(9) 0.049(4) Uani 1 1 d . . .
C97 C 0.9693(11) 0.0282(8) 0.2445(9) 0.058(4) Uani 1 1 d . . .
H97 H 1.0165 0.0649 0.2951 0.069 Uiso 1 1 calc R . .
C98 C 0.9257(12) 0.0541(9) 0.1953(10) 0.064(5) Uani 1 1 d . . .
H98 H 0.9431 0.1080 0.2126 0.077 Uiso 1 1 calc R . .
C99 C 0.8578(10) 0.0026(8) 0.1220(8) 0.047(3) Uani 1 1 d . . .
C100 C 0.8301(10) -0.0735(9) 0.1019(9) 0.055(4) Uani 1 1 d . . .
H100 H 0.7814 -0.1107 0.0527 0.066 Uiso 1 1 calc R . .
C101 C 0.8749(10) -0.0947(9) 0.1554(10) 0.060(4) Uani 1 1 d . . .
H101 H 0.8532 -0.1465 0.1432 0.072 Uiso 1 1 calc R . .
C102 C 0.8273(9) 0.0238(9) 0.0614(9) 0.048(4) Uani 1 1 d . . .
O25 O 0.6997(16) -0.2499(12) -0.0617(13) 0.172(9) Uani 1 1 d DU . .
C1A C 0.719(2) -0.3092(15) -0.0727(15) 0.135(11) Uani 1 1 d DU . .
C1B C 0.917(2) 0.2668(19) 0.333(2) 0.198(16) Uiso 1 1 d D . .
C2B C 0.966(2) 0.3393(17) 0.353(2) 0.201(16) Uiso 1 1 d D . .
H2B1 H 0.9414 0.3482 0.3081 0.302 Uiso 0.50 1 calc PR . .
H2B2 H 1.0263 0.3402 0.3629 0.302 Uiso 0.50 1 calc PR . .
H2B3 H 0.9657 0.3804 0.4007 0.302 Uiso 0.50 1 calc PR . .
H2B4 H 1.0142 0.3643 0.4063 0.302 Uiso 0.50 1 calc PR . .
H2B5 H 0.9293 0.3723 0.3516 0.302 Uiso 0.50 1 calc PR . .
H2B6 H 0.9899 0.3321 0.3138 0.302 Uiso 0.50 1 calc PR . .
O26 O 0.849(2) 0.227(2) 0.269(2) 0.304(19) Uiso 1 1 d D . .
C2A C 0.721(4) -0.337(3) -0.019(3) 0.29(3) Uani 1 1 d DU . .
H2A1 H 0.7292 -0.2935 0.0322 0.441 Uiso 0.50 1 calc PR . .
H2A2 H 0.7686 -0.3584 -0.0106 0.441 Uiso 0.50 1 calc PR . .
H2A3 H 0.6656 -0.3776 -0.0425 0.441 Uiso 0.50 1 calc PR . .
H2A4 H 0.7130 -0.3928 -0.0461 0.441 Uiso 0.50 1 calc PR . .
H2A5 H 0.6737 -0.3279 -0.0033 0.441 Uiso 0.50 1 calc PR . .
H2A6 H 0.7766 -0.3087 0.0286 0.441 Uiso 0.50 1 calc PR . .
C3B C 0.949(2) 0.231(2) 0.378(2) 0.203(17) Uiso 1 1 d D . .
H3B1 H 0.9132 0.1763 0.3485 0.304 Uiso 0.50 1 calc PR . .
H3B2 H 0.9448 0.2584 0.4294 0.304 Uiso 0.50 1 calc PR . .
H3B3 H 1.0092 0.2351 0.3890 0.304 Uiso 0.50 1 calc PR . .
H3B4 H 0.9983 0.2702 0.4294 0.304 Uiso 0.50 1 calc PR . .
H3B5 H 0.9666 0.1882 0.3485 0.304 Uiso 0.50 1 calc PR . .
H3B6 H 0.9022 0.2114 0.3889 0.304 Uiso 0.50 1 calc PR . .
C3A C 0.715(4) -0.364(2) -0.1469(19) 0.27(3) Uani 1 1 d DU . .
H3A1 H 0.7172 -0.3384 -0.1775 0.408 Uiso 0.50 1 calc PR . .
H3A2 H 0.6604 -0.4073 -0.1772 0.408 Uiso 0.50 1 calc PR . .
H3A3 H 0.7641 -0.3835 -0.1375 0.408 Uiso 0.50 1 calc PR . .
H3A4 H 0.7106 -0.4144 -0.1506 0.408 Uiso 0.50 1 calc PR . .
H3A5 H 0.7674 -0.3456 -0.1509 0.408 Uiso 0.50 1 calc PR . .
H3A6 H 0.6637 -0.3693 -0.1906 0.408 Uiso 0.50 1 calc PR . .
C6C C 0.596(2) 0.0983(19) -0.2170(15) 0.24(2) Uiso 1 1 d GD . .
H6C H 0.6088 0.1403 -0.1656 0.285 Uiso 1 1 calc R . .
C1C C 0.6473(17) 0.1046(15) -0.2551(15) 0.173(14) Uiso 1 1 d G . .
C2C C 0.629(2) 0.0431(18) -0.3303(15) 0.23(2) Uiso 1 1 d GD . .
H2C H 0.6639 0.0474 -0.3563 0.277 Uiso 1 1 calc R . .
C3C C 0.560(2) -0.0246(16) -0.3673(16) 0.220(19) Uiso 1 1 d G . .
H3C H 0.5477 -0.0666 -0.4187 0.264 Uiso 1 1 calc R . .
C4C C 0.509(2) -0.0308(18) -0.329(2) 0.51(6) Uiso 1 1 d G . .
H4C H 0.4621 -0.0770 -0.3546 0.618 Uiso 1 1 calc R . .
C5C C 0.527(2) 0.031(2) -0.254(2) 0.30(3) Uiso 1 1 d G . .
H5C H 0.4926 0.0264 -0.2280 0.354 Uiso 1 1 calc R . .
C7C C 0.696(3) 0.167(3) -0.229(3) 0.27(3) Uiso 1 1 d D . .
H7C1 H 0.7272 0.1621 -0.2623 0.407 Uiso 0.50 1 calc PR . .
H7C2 H 0.7380 0.1870 -0.1741 0.407 Uiso 0.50 1 calc PR . .
H7C3 H 0.6634 0.2032 -0.2306 0.407 Uiso 0.50 1 calc PR . .
H7C4 H 0.6919 0.2061 -0.1823 0.407 Uiso 0.50 1 calc PR . .
H7C5 H 0.6811 0.1812 -0.2706 0.407 Uiso 0.50 1 calc PR . .
H7C6 H 0.7557 0.1650 -0.2140 0.407 Uiso 0.50 1 calc PR . .
C1D C 0.985(3) -0.044(2) -0.010(2) 0.108(15) Uiso 0.50 1 d PD A -1
C2D C 0.962(4) -0.027(3) -0.069(3) 0.22(6) Uiso 0.50 1 d PD A -1
H2D H 0.9302 -0.0691 -0.1230 0.266 Uiso 0.50 1 calc PR A -1
C4D C 1.033(3) 0.105(3) 0.022(2) 0.12(3) Uiso 0.50 1 d PD A -1
H4D H 1.0522 0.1564 0.0330 0.149 Uiso 0.50 1 calc PR A -1
C3D C 0.984(3) 0.047(2) -0.055(3) 0.117(17) Uiso 0.50 1 d PD A -1
H3D H 0.9664 0.0569 -0.0972 0.141 Uiso 0.50 1 calc PR A -1
C5D C 1.055(3) 0.092(2) 0.084(3) 0.124(18) Uiso 0.50 1 d PD A -1
H5D H 1.0850 0.1343 0.1380 0.149 Uiso 0.50 1 calc PR A -1
C6D C 1.033(3) 0.017(2) 0.066(2) 0.10(2) Uiso 0.50 1 d PD A -1
H6D H 1.0518 0.0064 0.1083 0.123 Uiso 0.50 1 calc PR A -1
C7D C 0.959(5) -0.121(7) -0.027(4) 0.27(7) Uiso 0.50 1 d PD A -1
H7D1 H 0.9234 -0.1562 -0.0843 0.402 Uiso 0.25 1 calc PR A -1
H7D2 H 0.9248 -0.1244 0.0021 0.402 Uiso 0.25 1 calc PR A -1
H7D3 H 1.0104 -0.1359 -0.0091 0.402 Uiso 0.25 1 calc PR A -1
H7D4 H 0.9823 -0.1214 0.0234 0.402 Uiso 0.25 1 calc PR A -1
H7D5 H 0.9810 -0.1533 -0.0629 0.402 Uiso 0.25 1 calc PR A -1
H7D6 H 0.8953 -0.1418 -0.0518 0.402 Uiso 0.25 1 calc PR A -1

loop_
_atom_site_aniso_label
_atom_site_aniso_U_11
_atom_site_aniso_U_22
_atom_site_aniso_U_33
_atom_site_aniso_U_23
_atom_site_aniso_U_13
_atom_site_aniso_U_12
Re1 0.0752(5) 0.0423(4) 0.1067(6) 0.0402(4) 0.0429(5) 0.0245(3)
Re2 0.0668(5) 0.0458(4) 0.1200(7) 0.0357(4) 0.0335(5) 0.0241(4)
Re3 0.0949(6) 0.0621(5) 0.0690(5) 0.0247(4) 0.0295(5) 0.0301(4)
Re4 0.0822(5) 0.0496(4) 0.0598(5) 0.0175(4) 0.0131(4) -0.0002(4)
Re5 0.0745(5) 0.0513(4) 0.0576(4) 0.0182(3) 0.0363(4) 0.0147(3)
Re6 0.0650(4) 0.0601(4) 0.0804(5) 0.0474(4) 0.0370(4) 0.0249(3)
N1 0.094(12) 0.026(6) 0.068(10) 0.018(6) 0.015(9) 0.025(7)
N2 0.099(8) 0.024(6) 0.073(7) 0.014(6) 0.004(7) 0.012(6)
N3 0.087(11) 0.055(8) 0.046(8) 0.022(7) 0.016(8) 0.031(8)
N4 0.076(10) 0.036(7) 0.053(8) 0.011(6) -0.001(7) -0.001(7)
N5 0.089(10) 0.044(7) 0.047(8) 0.027(7) 0.021(8) 0.005(7)
N6 0.065(9) 0.048(7) 0.074(9) 0.035(7) 0.033(8) 0.027(7)
N7 0.068(9) 0.029(6) 0.084(10) 0.026(7) 0.037(8) 0.016(6)
N8 0.100(12) 0.045(8) 0.053(9) 0.020(7) 0.028(8) 0.018(8)
N9 0.075(9) 0.037(7) 0.068(9) 0.024(7) 0.027(8) 0.020(7)
N10 0.058(8) 0.045(7) 0.064(9) 0.030(7) 0.030(7) 0.016(6)
N11 0.057(8) 0.039(7) 0.068(9) 0.028(7) 0.032(7) 0.016(6)
N12 0.052(8) 0.042(7) 0.060(8) 0.027(6) 0.015(7) 0.017(6)
N13 0.075(9) 0.046(7) 0.059(9) 0.034(7) 0.020(7) 0.028(7)
N14 0.073(10) 0.041(7) 0.056(9) 0.024(7) 0.006(7) -0.004(7)
N15 0.073(9) 0.044(7) 0.053(8) 0.031(6) 0.030(7) 0.025(7)
N16 0.061(8) 0.046(7) 0.048(7) 0.025(6) 0.027(6) 0.023(6)
N17 0.051(7) 0.047(7) 0.051(8) 0.024(7) 0.024(6) 0.017(6)
N18 0.064(8) 0.040(7) 0.046(7) 0.022(6) 0.017(6) 0.022(6)
O1 0.156(17) 0.132(14) 0.24(2) 0.125(15) 0.137(16) 0.081(13)
O2 0.076(11) 0.069(10) 0.24(2) 0.063(13) 0.001(13) 0.004(9)
O3 0.124(13) 0.066(9) 0.203(19) 0.070(11) 0.062(13) 0.054(9)
O4 0.141(16) 0.061(9) 0.41(3) 0.089(16) 0.12(2) 0.036(11)
O5 0.17(2) 0.106(14) 0.27(3) 0.099(17) 0.15(2) 0.077(14)
O6 0.112(17) 0.19(2) 0.24(3) 0.05(2) -0.024(18) 0.073(17)
O7 0.155(17) 0.135(15) 0.160(17) 0.078(14) 0.090(14) 0.098(14)
O8 0.098(13) 0.156(18) 0.107(14) 0.014(13) -0.007(11) 0.043(13)
O9 0.18(2) 0.128(16) 0.19(2) 0.055(15) 0.109(17) 0.020(15)
O10 0.151(17) 0.097(13) 0.130(16) 0.034(12) 0.069(14) 0.039(12)
O11 0.106(13) 0.108(13) 0.168(18) 0.051(13) 0.058(13) -0.013(11)
O12 0.089(12) 0.115(13) 0.116(14) 0.041(11) -0.008(11) 0.016(10)
O13 0.083(12) 0.126(15) 0.22(2) 0.088(15) 0.076(14) 0.020(11)
O14 0.143(15) 0.160(17) 0.084(11) 0.062(12) 0.056(11) 0.009(13)
O15 0.151(17) 0.104(13) 0.143(16) -0.002(12) 0.082(14) 0.057(12)
O16 0.136(15) 0.183(18) 0.162(17) 0.130(16) 0.090(13) 0.110(14)
O17 0.127(14) 0.102(12) 0.144(15) 0.068(11) 0.081(12) 0.010(10)
O18 0.23(2) 0.090(11) 0.163(17) 0.065(12) 0.164(17) 0.077(13)
O19 0.150(10) 0.065(8) 0.125(11) 0.053(8) 0.077(9) 0.051(9)
O20 0.079(9) 0.055(7) 0.102(10) 0.044(7) 0.031(8) 0.025(7)
O21 0.088(9) 0.055(7) 0.080(9) 0.034(7) 0.039(8) 0.028(7)
O22 0.110(11) 0.053(7) 0.059(8) 0.024(6) 0.022(8) 0.019(8)
O23 0.077(8) 0.049(6) 0.057(7) 0.024(5) 0.038(6) 0.023(6)
O24 0.066(8) 0.065(7) 0.059(7) 0.040(6) 0.024(6) 0.020(6)
C1 0.120(19) 0.076(13) 0.24(3) 0.095(18) 0.121(19) 0.055(13)
C2 0.062(13) 0.050(11) 0.16(2) 0.043(14) 0.013(14) 0.014(10)
C3 0.090(14) 0.050(10) 0.123(18) 0.048(12) 0.039(13) 0.037(10)
C4 0.099(18) 0.062(12) 0.29(4) 0.069(19) 0.09(2) 0.029(13)
C5 0.11(2) 0.075(15) 0.22(3) 0.076(19) 0.11(2) 0.055(14)
C6 0.071(16) 0.065(14) 0.22(3) 0.029(18) 0.024(19) 0.027(13)
C7 0.116(19) 0.091(16) 0.117(19) 0.055(15) 0.062(16) 0.060(15)
C8 0.100(19) 0.12(2) 0.10(2) 0.034(17) 0.014(16) 0.056(17)
C9 0.13(2) 0.074(15) 0.15(2) 0.052(15) 0.059(17) 0.040(15)
C10 0.096(17) 0.089(17) 0.103(19) 0.046(15) 0.028(15) -0.002(14)
C11 0.087(16) 0.096(16) 0.077(14) 0.037(13) 0.024(12) 0.010(13)
C12 0.072(15) 0.067(13) 0.094(17) 0.016(12) -0.006(13) -0.009(11)
C13 0.095(16) 0.075(13) 0.087(14) 0.040(12) 0.054(13) 0.032(12)
C14 0.088(15) 0.101(16) 0.061(12) 0.040(12) 0.034(11) 0.003(12)
C15 0.093(16) 0.081(14) 0.089(15) 0.018(12) 0.050(13) 0.028(12)
C16 0.080(14) 0.114(18) 0.117(18) 0.075(16) 0.054(14) 0.043(13)
C17 0.080(14) 0.084(13) 0.081(13) 0.051(12) 0.038(11) 0.025(11)
C18 0.124(18) 0.065(12) 0.105(16) 0.058(12) 0.077(15) 0.049(12)
C19 0.100(17) 0.064(12) 0.065(13) 0.035(10) -0.004(12) 0.038(12)
C20 0.12(2) 0.116(19) 0.12(2) 0.081(17) 0.042(17) 0.067(16)
C21 0.15(3) 0.11(2) 0.10(2) 0.053(17) 0.017(19) 0.04(2)
C22 0.092(18) 0.14(2) 0.077(16) 0.053(15) 0.038(15) 0.038(16)
C23 0.11(2) 0.088(16) 0.12(2) 0.050(15) 0.021(17) 0.049(15)
C24 0.101(16) 0.057(10) 0.041(10) 0.028(8) 0.021(11) 0.033(11)
C25 0.076(13) 0.035(8) 0.138(18) 0.051(11) 0.075(14) 0.031(9)
C26 0.051(9) 0.034(7) 0.061(10) 0.026(7) 0.016(8) 0.025(7)
C27 0.098(8) 0.025(7) 0.063(7) 0.017(7) 0.023(6) 0.026(7)
C28 0.130(9) 0.058(10) 0.079(8) 0.037(8) 0.040(8) 0.039(10)
C29 0.172(11) 0.056(10) 0.067(7) 0.029(8) 0.034(7) 0.042(11)
C30 0.190(17) 0.092(15) 0.070(8) 0.013(11) 0.026(10) 0.050(15)
C31 0.19(2) 0.119(18) 0.091(11) -0.001(14) 0.006(10) 0.057(18)
C32 0.173(16) 0.135(19) 0.089(10) -0.002(14) -0.007(13) 0.065(17)
C33 0.143(11) 0.096(15) 0.083(10) -0.017(12) -0.019(9) 0.055(13)
C34 0.126(10) 0.059(10) 0.078(8) 0.018(9) 0.002(7) 0.036(10)
C35 0.114(17) 0.047(10) 0.042(10) 0.003(8) 0.008(11) 0.045(11)
C36 0.16(2) 0.098(16) 0.064(13) 0.034(13) 0.035(14) 0.078(17)
C37 0.22(4) 0.13(2) 0.13(3) 0.09(2) 0.07(3) 0.13(3)
C38 0.24(4) 0.14(2) 0.13(2) 0.11(2) 0.12(3) 0.14(3)
C39 0.17(2) 0.072(13) 0.063(13) 0.038(11) 0.034(14) 0.048(15)
C40 0.116(17) 0.054(10) 0.054(11) 0.033(9) 0.035(11) 0.027(11)
C41 0.082(14) 0.046(9) 0.037(9) 0.005(8) 0.008(10) 0.013(10)
C42 0.096(14) 0.033(8) 0.032(8) 0.010(7) 0.012(9) 0.012(8)
C43 0.096(14) 0.036(8) 0.036(8) 0.013(7) 0.020(9) 0.010(9)
C44 0.075(12) 0.035(8) 0.030(8) 0.004(6) 0.007(8) 0.008(8)
C45 0.089(13) 0.040(8) 0.032(8) 0.018(7) 0.012(8) 0.014(9)
C46 0.107(15) 0.038(9) 0.059(11) 0.015(8) 0.029(11) 0.004(10)
C47 0.14(2) 0.039(10) 0.052(11) 0.019(9) -0.004(13) 0.023(13)
C48 0.088(16) 0.052(12) 0.080(14) 0.022(11) -0.005(12) 0.015(11)
C49 0.087(14) 0.040(9) 0.072(13) 0.007(9) -0.004(11) 0.006(10)
C50 0.081(13) 0.037(8) 0.053(10) 0.019(8) 0.010(9) 0.016(9)
C51 0.088(13) 0.054(10) 0.045(9) 0.031(8) 0.030(9) 0.013(9)
C52 0.128(19) 0.052(11) 0.061(12) 0.008(10) 0.040(13) 0.015(12)
C53 0.15(2) 0.064(13) 0.063(13) 0.019(11) 0.033(15) 0.032(15)
C54 0.103(17) 0.070(13) 0.070(13) 0.045(11) 0.022(12) 0.019(12)
C55 0.085(14) 0.076(13) 0.060(12) 0.031(11) 0.021(11) 0.021(11)
C56 0.076(12) 0.032(8) 0.045(9) 0.019(7) 0.011(8) -0.009(8)
C57 0.062(11) 0.067(11) 0.073(12) 0.059(10) 0.027(10) 0.023(9)
C58 0.076(11) 0.049(9) 0.035(8) 0.026(7) 0.019(8) 0.020(8)
C59 0.075(11) 0.038(8) 0.042(8) 0.026(7) 0.017(8) 0.009(8)
C60 0.065(10) 0.048(8) 0.047(9) 0.028(7) 0.029(8) 0.024(8)
C61 0.067(10) 0.044(8) 0.059(9) 0.036(8) 0.031(8) 0.022(8)
C62 0.098(14) 0.057(10) 0.081(13) 0.036(10) 0.054(12) 0.025(10)
C63 0.104(17) 0.052(11) 0.130(19) 0.048(13) 0.052(15) 0.030(11)
C64 0.102(16) 0.051(10) 0.14(2) 0.052(12) 0.084(15) 0.037(11)
C65 0.098(15) 0.048(10) 0.146(19) 0.057(12) 0.083(15) 0.042(10)
C66 0.085(12) 0.047(9) 0.071(11) 0.042(9) 0.040(10) 0.023(9)
C67 0.100(14) 0.042(9) 0.065(11) 0.030(8) 0.044(10) 0.023(9)
C68 0.079(12) 0.053(9) 0.063(11) 0.039(9) 0.031(9) 0.018(9)
C69 0.051(9) 0.043(8) 0.060(10) 0.034(8) 0.025(8) 0.018(7)
C70 0.121(16) 0.041(9) 0.062(11) 0.025(8) 0.042(11) 0.028(10)
C71 0.099(14) 0.048(9) 0.051(10) 0.026(9) 0.024(10) 0.024(9)
C72 0.049(9) 0.037(8) 0.076(12) 0.017(8) 0.030(9) 0.021(7)
C73 0.105(15) 0.048(9) 0.046(10) 0.021(8) 0.031(10) 0.026(10)
C74 0.084(12) 0.044(9) 0.065(11) 0.025(8) 0.035(10) 0.026(9)
C75 0.086(12) 0.045(9) 0.058(10) 0.032(8) 0.038(9) 0.027(8)
C76 0.120(16) 0.043(9) 0.071(12) 0.033(9) 0.037(12) 0.033(10)
C77 0.137(19) 0.057(11) 0.081(14) 0.038(11) 0.063(14) 0.042(12)
C78 0.060(9) 0.039(8) 0.070(10) 0.037(8) 0.043(8) 0.033(7)
C79 0.084(13) 0.047(9) 0.044(9) 0.017(8) 0.011(9) 0.011(9)
C80 0.073(12) 0.037(8) 0.059(11) 0.018(8) 0.015(9) 0.001(8)
C81 0.050(9) 0.051(9) 0.066(10) 0.038(8) 0.019(8) 0.015(7)
C82 0.063(10) 0.037(8) 0.061(11) 0.018(8) 0.021(9) 0.009(7)
C83 0.080(12) 0.043(8) 0.044(9) 0.018(8) 0.020(9) 0.003(8)
C84 0.040(8) 0.035(8) 0.073(11) 0.023(8) 0.022(8) 0.009(6)
C85 0.066(10) 0.039(8) 0.041(9) 0.019(7) 0.004(8) 0.013(7)
C86 0.078(12) 0.040(8) 0.036(8) 0.010(7) 0.017(8) 0.017(8)
C87 0.070(11) 0.035(8) 0.059(10) 0.019(7) 0.033(9) 0.025(7)
C88 0.104(14) 0.048(9) 0.048(10) 0.023(8) 0.027(10) 0.026(9)
C89 0.121(17) 0.047(10) 0.051(10) 0.020(8) 0.022(11) 0.034(10)
C90 0.068(10) 0.058(9) 0.056(10) 0.036(8) 0.041(9) 0.036(8)
C91 0.097(15) 0.041(9) 0.065(12) 0.017(9) 0.022(11) -0.003(9)
C92 0.081(12) 0.043(9) 0.053(10) 0.025(8) 0.019(9) 0.004(8)
C93 0.041(9) 0.046(9) 0.054(10) 0.017(8) 0.005(7) -0.004(7)
C94 0.076(11) 0.045(9) 0.052(10) 0.031(8) 0.020(9) 0.007(8)
C95 0.067(11) 0.050(10) 0.059(11) 0.025(9) 0.011(9) -0.004(8)
C96 0.043(8) 0.042(8) 0.057(9) 0.026(7) 0.013(7) 0.016(7)
C97 0.082(12) 0.039(8) 0.045(9) 0.021(7) 0.023(8) 0.014(8)
C98 0.093(13) 0.040(8) 0.066(11) 0.025(8) 0.042(10) 0.031(9)
C99 0.054(9) 0.037(7) 0.039(8) 0.016(7) 0.015(7) 0.014(7)
C100 0.055(10) 0.058(10) 0.045(9) 0.030(8) 0.015(8) 0.008(8)
C101 0.058(10) 0.044(8) 0.056(10) 0.018(8) 0.017(9) -0.001(8)
C102 0.043(8) 0.056(9) 0.054(9) 0.032(8) 0.024(7) 0.024(7)
O25 0.20(2) 0.120(16) 0.17(2) 0.090(16) 0.039(17) 0.034(16)
C1A 0.16(3) 0.11(2) 0.14(3) 0.08(2) 0.04(2) 0.05(2)
C2A 0.35(7) 0.40(8) 0.35(7) 0.30(7) 0.19(6) 0.26(6)
C3A 0.46(8) 0.23(5) 0.13(3) 0.07(3) 0.13(4) 0.22(5)

loop_
_atom_type_symbol
_atom_type_description
_atom_type_scat_dispersion_real
_atom_type_scat_dispersion_imag
_atom_type_scat_source
C C 0.0033 0.0016 'International Tables Vol C Tables 4.2.6.8 and 6.1.1.4'
H H 0.0000 0.0000 'International Tables Vol C Tables 4.2.6.8 and 6.1.1.4'
N N 0.0061 0.0033 'International Tables Vol C Tables 4.2.6.8 and 6.1.1.4'
O O 0.0106 0.0060 'International Tables Vol C Tables 4.2.6.8 and 6.1.1.4'
Re Re -1.0185 7.2310 'International Tables Vol C Tables 4.2.6.8 and 6.1.1.4'

loop_
_geom_angle_atom_site_label_1
_geom_angle_atom_site_label_2
_geom_angle_atom_site_label_3
_geom_angle
_geom_angle_site_symmetry_1
_geom_angle_site_symmetry_3
_geom_angle_publ_flag
C1 Re1 C2 86.0(13) . . ?
C1 Re1 C3 90.2(10) . . ?
C2 Re1 C3 87.4(9) . . ?
C1 Re1 O19 90.4(11) . . ?
C2 Re1 O19 175.0(9) . . ?
C3 Re1 O19 96.2(7) . . ?
C1 Re1 N1 174.0(9) . . ?
C2 Re1 N1 97.6(10) . . ?
C3 Re1 N1 94.8(8) . . ?
O19 Re1 N1 85.7(6) . . ?
C1 Re1 N7 91.2(7) . . ?
C2 Re1 N7 91.4(7) . . ?
C3 Re1 N7 178.1(8) . . ?
O19 Re1 N7 85.2(5) . . ?
N1 Re1 N7 83.9(5) . . ?
C6 Re2 C5 83.5(14) . . ?
C6 Re2 C4 88.8(13) . . ?
C5 Re2 C4 90.5(12) . . ?
C6 Re2 O20 174.3(9) . . ?
C5 Re2 O20 92.3(11) . . ?
C4 Re2 O20 95.1(11) . . ?
C6 Re2 N2 97.5(12) . . ?
C5 Re2 N2 175.1(8) . . ?
C4 Re2 N2 94.3(11) . . ?
O20 Re2 N2 86.4(6) . . ?
C6 Re2 N13 92.4(9) . . ?
C5 Re2 N13 93.4(8) . . ?
C4 Re2 N13 176.0(10) . . ?
O20 Re2 N13 84.0(5) . . ?
N2 Re2 N13 81.8(5) . . ?
C9 Re3 C7 87.6(11) . . ?
C9 Re3 C8 92.3(14) . . ?
C7 Re3 C8 90.3(11) . . ?
C9 Re3 O21 88.1(9) . . ?
C7 Re3 O21 174.1(8) . . ?
C8 Re3 O21 93.9(8) . . ?
C9 Re3 N3 173.4(10) . . ?
C7 Re3 N3 97.3(9) . . ?
C8 Re3 N3 92.1(10) . . ?
O21 Re3 N3 86.7(5) . . ?
C9 Re3 N8 89.2(10) . . ?
C7 Re3 N8 91.3(9) . . ?
C8 Re3 N8 177.9(9) . . ?
O21 Re3 N8 84.7(5) . . ?
N3 Re3 N8 86.2(5) . . ?
C10 Re4 C12 88.2(11) . . ?
C10 Re4 C11 88.2(10) . . ?
C12 Re4 C11 86.5(10) . . ?
C10 Re4 O22 98.6(9) . . ?
C12 Re4 O22 172.1(7) . . ?
C11 Re4 O22 89.7(8) . . ?
C10 Re4 N4 95.5(8) . . ?
C12 Re4 N4 98.4(9) . . ?
C11 Re4 N4 173.9(9) . . ?
O22 Re4 N4 85.0(6) . . ?
C10 Re4 N14 178.6(8) . . ?
C12 Re4 N14 91.0(8) . . ?
C11 Re4 N14 93.0(8) . . ?
O22 Re4 N14 82.2(5) . . ?
N4 Re4 N14 83.4(5) . . ?
C13 Re5 C14 85.4(9) . . ?
C13 Re5 C15 87.9(9) . . ?
C14 Re5 C15 89.4(10) . . ?
C13 Re5 O23 87.5(7) . . ?
C14 Re5 O23 96.4(8) . . ?
C15 Re5 O23 172.3(8) . . ?
C13 Re5 N5 173.3(7) . . ?
C14 Re5 N5 97.6(7) . . ?
C15 Re5 N5 98.2(8) . . ?
O23 Re5 N5 86.2(5) . . ?
C13 Re5 N9 94.3(7) . . ?
C14 Re5 N9 179.7(8) . . ?
C15 Re5 N9 90.7(8) . . ?
O23 Re5 N9 83.5(4) . . ?
N5 Re5 N9 82.6(5) . . ?
C16 Re6 C17 87.6(9) . . ?
C16 Re6 C18 84.9(9) . . ?
C17 Re6 C18 84.5(9) . . ?
C16 Re6 O24 103.3(8) . . ?
C17 Re6 O24 91.8(7) . . ?
C18 Re6 O24 170.9(6) . . ?
C16 Re6 N6 96.2(7) . . ?
C17 Re6 N6 175.5(7) . . ?
C18 Re6 N6 98.2(7) . . ?
O24 Re6 N6 85.0(5) . . ?
C16 Re6 N15 174.2(8) . . ?
C17 Re6 N15 92.5(7) . . ?
C18 Re6 N15 89.3(7) . . ?
O24 Re6 N15 82.5(4) . . ?
N6 Re6 N15 83.9(5) . . ?
C19 N1 C26 105.3(17) . . ?
C19 N1 Re1 131.8(15) . . ?
C26 N1 Re1 122.9(11) . . ?
C34 N2 C27 98.0(14) . . ?
C34 N2 Re2 138.4(12) . . ?
C27 N2 Re2 123.5(11) . . ?
C35 N3 C42 105.9(17) . . ?
C35 N3 Re3 132.6(15) . . ?
C42 N3 Re3 121.3(11) . . ?
C43 N4 C50 104.4(15) . . ?
C43 N4 Re4 124.8(11) . . ?
C50 N4 Re4 130.1(13) . . ?
C51 N5 C58 103.2(14) . . ?
C51 N5 Re5 132.3(12) . . ?
C58 N5 Re5 124.5(10) . . ?
C66 N6 C59 107.6(13) . . ?
C66 N6 Re6 128.4(11) . . ?
C59 N6 Re6 123.4(10) . . ?
C71 N7 C67 116.0(13) . . ?
C71 N7 Re1 120.1(12) . . ?
C67 N7 Re1 122.7(11) . . ?
C73 N8 C77 121.0(16) . . ?
C73 N8 Re3 121.2(12) . . ?
C77 N8 Re3 116.9(13) . . ?
C79 N9 C83 116.2(14) . . ?
C79 N9 Re5 120.4(11) . . ?
C83 N9 Re5 123.2(10) . . ?
C72 N10 C78 114.2(13) . . ?
C84 N11 C78 113.1(13) . . ?
C84 N12 C72 112.8(14) . . ?
C89 N13 C85 120.1(14) . . ?
C89 N13 Re2 118.9(11) . . ?
C85 N13 Re2 120.9(10) . . ?
C95 N14 C91 115.0(16) . . ?
C95 N14 Re4 123.6(13) . . ?
C91 N14 Re4 120.0(12) . . ?
C97 N15 C101 117.2(13) . . ?
C97 N15 Re6 122.1(11) . . ?
C101 N15 Re6 119.2(10) . . ?
C96 N16 C90 113.6(13) . . ?
C96 N17 C102 115.2(12) . . ?
C90 N18 C102 115.5(13) . . ?
C28 O19 Re1 131.3(15) . . ?
C25 O20 Re2 131.8(15) . . ?
C44 O21 Re3 128.0(11) . . ?
C41 O22 Re4 127.2(13) . . ?
C60 O23 Re5 130.7(10) . . ?
C57 O24 Re6 128.8(12) . . ?
O1 C1 Re1 176(3) . . ?
O2 C2 Re1 173(3) . . ?
O3 C3 Re1 177(2) . . ?
O4 C4 Re2 180(3) . . ?
O5 C5 Re2 177(3) . . ?
O6 C6 Re2 178(4) . . ?
O7 C7 Re3 176(2) . . ?
O8 C8 Re3 170(3) . . ?
O9 C9 Re3 179(3) . . ?
O10 C10 Re4 176(2) . . ?
O11 C11 Re4 175(2) . . ?
O12 C12 Re4 175.6(19) . . ?
O13 C13 Re5 179(2) . . ?
O14 C14 Re5 177(2) . . ?
O15 C15 Re5 174(2) . . ?
O16 C16 Re6 176(2) . . ?
O17 C17 Re6 176.5(19) . . ?
O18 C18 Re6 178(2) . . ?
N1 C19 C24 114.8(18) . . ?
N1 C19 C20 127(3) . . ?
C24 C19 C20 118(2) . . ?
C19 C20 C21 114(3) . . ?
C19 C20 H20 122.8 . . ?
C21 C20 H20 122.8 . . ?
C22 C21 C20 126(3) . . ?
C22 C21 H21 116.8 . . ?
C20 C21 H21 116.8 . . ?
C23 C22 C21 121(3) . . ?
C23 C22 H22 119.6 . . ?
C21 C22 H22 119.6 . . ?
C22 C23 C24 114(3) . . ?
C22 C23 H23 122.8 . . ?
C24 C23 H23 122.8 . . ?
C19 C24 C25 106.2(16) . . ?
C19 C24 C23 125(2) . . ?
C25 C24 C23 128(2) . . ?
O20 C25 C26 128(2) . . ?
O20 C25 C24 129(2) . . ?
C26 C25 C24 103.8(15) . . ?
C27 C26 N1 123.8(16) . . ?
C27 C26 C25 125.5(17) . . ?
N1 C26 C25 109.9(15) . . ?
C28 C27 C26 129(2) . . ?
C28 C27 N2 110.1(17) . . ?
C26 C27 N2 120.7(17) . . ?
O19 C28 C29 124(2) . . ?
O19 C28 C27 126(2) . . ?
C29 C28 C27 110(2) . . ?
C28 C29 C30 136.3(16) . . ?
C28 C29 C34 103.5(16) . . ?
C30 C29 C34 120.0 . . ?
C31 C30 C29 120.0 . . ?
C31 C30 H30 120.0 . . ?
C29 C30 H30 120.0 . . ?
C32 C31 C30 120.0 . . ?
C32 C31 H31 120.0 . . ?
C30 C31 H31 120.0 . . ?
C31 C32 C33 120.0 . . ?
C31 C32 H32 120.0 . . ?
C33 C32 H32 120.0 . . ?
C34 C33 C32 120.0 . . ?
C34 C33 H33 120.0 . . ?
C32 C33 H33 120.0 . . ?
N2 C34 C33 122.4(13) . . ?
N2 C34 C29 117.6(13) . . ?
C33 C34 C29 120.0 . . ?
N3 C35 C36 128(3) . . ?
N3 C35 C40 112.2(17) . . ?
C36 C35 C40 120(2) . . ?
C35 C36 C37 119(3) . . ?
C35 C36 H36 120.7 . . ?
C37 C36 H36 120.7 . . ?
C38 C37 C36 123(3) . . ?
C38 C37 H37 118.4 . . ?
C36 C37 H37 118.4 . . ?
C39 C38 C37 120(3) . . ?
C39 C38 H38 120.2 . . ?
C37 C38 H38 120.2 . . ?
C38 C39 C40 121(3) . . ?
C38 C39 H39 119.4 . . ?
C40 C39 H39 119.4 . . ?
C41 C40 C35 106.6(17) . . ?
C41 C40 C39 136(2) . . ?
C35 C40 C39 117(2) . . ?
O22 C41 C40 125(2) . . ?
O22 C41 C42 127.6(19) . . ?
C40 C41 C42 107.1(19) . . ?
C43 C42 N3 125.2(18) . . ?
C43 C42 C41 126.0(19) . . ?
N3 C42 C41 108.1(15) . . ?
C42 C43 N4 122.7(17) . . ?
C42 C43 C44 126.4(19) . . ?
N4 C43 C44 110.6(15) . . ?
O21 C44 C43 127.3(16) . . ?
O21 C44 C45 127.3(17) . . ?
C43 C44 C45 105.4(17) . . ?
C50 C45 C46 123.4(18) . . ?
C50 C45 C44 105.8(15) . . ?
C46 C45 C44 130.8(19) . . ?
C47 C46 C45 118(2) . . ?
C47 C46 H46 120.8 . . ?
C45 C46 H46 120.8 . . ?
C46 C47 C48 118(2) . . ?
C46 C47 H47 121.0 . . ?
C48 C47 H47 121.0 . . ?
C47 C48 C49 125(2) . . ?
C47 C48 H48 117.3 . . ?
C49 C48 H48 117.3 . . ?
C50 C49 C48 116(2) . . ?
C50 C49 H49 122.2 . . ?
C48 C49 H49 122.2 . . ?
C45 C50 C49 119.4(17) . . ?
C45 C50 N4 113.8(16) . . ?
C49 C50 N4 127(2) . . ?
N5 C51 C56 116.3(15) . . ?
N5 C51 C52 126.1(18) . . ?
C56 C51 C52 117.4(17) . . ?
C51 C52 C53 118(2) . . ?
C51 C52 H52 121.0 . . ?
C53 C52 H52 121.0 . . ?
C52 C53 C54 121(2) . . ?
C52 C53 H53 119.5 . . ?
C54 C53 H53 119.5 . . ?
C55 C54 C53 120(2) . . ?
C55 C54 H54 120.0 . . ?
C53 C54 H54 120.0 . . ?
C54 C55 C56 118(2) . . ?
C54 C55 H55 121.0 . . ?
C56 C55 H55 121.0 . . ?
C51 C56 C55 125.6(17) . . ?
C51 C56 C57 105.2(13) . . ?
C55 C56 C57 129.2(18) . . ?
O24 C57 C58 128.8(17) . . ?
O24 C57 C56 128.1(16) . . ?
C58 C57 C56 103.1(15) . . ?
C59 C58 N5 125.6(16) . . ?
C59 C58 C57 122.0(16) . . ?
N5 C58 C57 112.2(14) . . ?
C58 C59 N6 126.0(15) . . ?
C58 C59 C60 125.4(16) . . ?
N6 C59 C60 108.6(12) . . ?
O23 C60 C61 127.9(15) . . ?
O23 C60 C59 125.5(14) . . ?
C61 C60 C59 106.6(14) . . ?
C60 C61 C62 133.9(16) . . ?
C60 C61 C66 106.6(13) . . ?
C62 C61 C66 119.5(15) . . ?
C63 C62 C61 117.6(18) . . ?
C63 C62 H62 121.2 . . ?
C61 C62 H62 121.2 . . ?
C62 C63 C64 123.2(19) . . ?
C62 C63 H63 118.4 . . ?
C64 C63 H63 118.4 . . ?
C65 C64 C63 119.3(18) . . ?
C65 C64 H64 120.3 . . ?
C63 C64 H64 120.3 . . ?
C66 C65 C64 121.3(18) . . ?
C66 C65 H65 119.3 . . ?
C64 C65 H65 119.3 . . ?
C65 C66 N6 130.5(17) . . ?
C65 C66 C61 118.9(15) . . ?
N6 C66 C61 110.6(14) . . ?
N7 C67 C68 124.1(15) . . ?
N7 C67 H67 118.0 . . ?
C68 C67 H67 118.0 . . ?
C69 C68 C67 117.2(15) . . ?
C69 C68 H68 121.4 . . ?
C67 C68 H68 121.4 . . ?
C70 C69 C68 118.3(14) . . ?
C70 C69 C72 121.3(15) . . ?
C68 C69 C72 120.2(14) . . ?
C69 C70 C71 118.7(16) . . ?
C69 C70 H70 120.7 . . ?
C71 C70 H70 120.7 . . ?
N7 C71 C70 125.3(16) . . ?
N7 C71 H71 117.4 . . ?
C70 C71 H71 117.4 . . ?
N12 C72 N10 124.6(14) . . ?
N12 C72 C69 119.8(14) . . ?
N10 C72 C69 115.5(15) . . ?
N8 C73 C74 123.0(16) . . ?
N8 C73 H73 118.5 . . ?
C74 C73 H73 118.5 . . ?
C75 C74 C73 116.8(16) . . ?
C75 C74 H74 121.6 . . ?
C73 C74 H74 121.6 . . ?
C76 C75 C74 118.9(16) . . ?
C76 C75 C78 120.7(13) . . ?
C74 C75 C78 120.4(14) . . ?
C77 C76 C75 119.4(16) . . ?
C77 C76 H76 120.3 . . ?
C75 C76 H76 120.3 . . ?
N8 C77 C76 120.7(18) . . ?
N8 C77 H77 119.7 . . ?
C76 C77 H77 119.7 . . ?
N11 C78 N10 125.0(14) . . ?
N11 C78 C75 119.9(12) . . ?
N10 C78 C75 115.1(13) . . ?
N9 C79 C80 123.7(15) . . ?
N9 C79 H79 118.1 . . ?
C80 C79 H79 118.1 . . ?
C79 C80 C81 120.1(15) . . ?
C79 C80 H80 119.9 . . ?
C81 C80 H80 119.9 . . ?
C82 C81 C80 116.0(15) . . ?
C82 C81 C84 122.8(15) . . ?
C80 C81 C84 121.2(13) . . ?
C83 C82 C81 121.0(15) . . ?
C83 C82 H82 119.5 . . ?
C81 C82 H82 119.5 . . ?
N9 C83 C82 122.8(15) . . ?
N9 C83 H83 118.6 . . ?
C82 C83 H83 118.6 . . ?
N12 C84 N11 130.2(16) . . ?
N12 C84 C81 113.9(14) . . ?
N11 C84 C81 115.8(13) . . ?
N13 C85 C86 119.8(14) . . ?
N13 C85 H85 120.1 . . ?
C86 C85 H85 120.1 . . ?
C87 C86 C85 122.0(14) . . ?
C87 C86 H86 119.0 . . ?
C85 C86 H86 119.0 . . ?
C86 C87 C88 117.1(14) . . ?
C86 C87 C90 123.2(14) . . ?
C88 C87 C90 119.4(15) . . ?
C87 C88 C89 119.0(16) . . ?
C87 C88 H88 120.5 . . ?
C89 C88 H88 120.5 . . ?
N13 C89 C88 122.0(16) . . ?
N13 C89 H89 119.0 . . ?
C88 C89 H89 119.0 . . ?
N18 C90 N16 126.3(14) . . ?
N18 C90 C87 118.0(14) . . ?
N16 C90 C87 115.6(13) . . ?
C92 C91 N14 125.8(16) . . ?
C92 C91 H91 117.1 . . ?
N14 C91 H91 117.1 . . ?
C91 C92 C93 118.1(16) . . ?
C91 C92 H92 121.0 . . ?
C93 C92 H92 121.0 . . ?
C92 C93 C94 118.0(15) . . ?
C92 C93 C96 120.0(15) . . ?
C94 C93 C96 121.4(14) . . ?
C95 C94 C93 117.9(15) . . ?
C95 C94 H94 121.1 . . ?
C93 C94 H94 121.1 . . ?
N14 C95 C94 124.5(17) . . ?
N14 C95 H95 117.7 . . ?
C94 C95 H95 117.7 . . ?
N16 C96 N17 125.6(14) . . ?
N16 C96 C93 119.2(14) . . ?
N17 C96 C93 114.8(13) . . ?
N15 C97 C98 121.8(15) . . ?
N15 C97 H97 119.1 . . ?
C98 C97 H97 119.1 . . ?
C99 C98 C97 120.4(14) . . ?
C99 C98 H98 119.8 . . ?
C97 C98 H98 119.8 . . ?
C98 C99 C100 118.1(14) . . ?
C98 C99 C102 120.8(13) . . ?
C100 C99 C102 120.1(13) . . ?
C99 C100 C101 118.2(14) . . ?
C99 C100 H100 120.9 . . ?
C101 C100 H100 120.9 . . ?
N15 C101 C100 123.6(14) . . ?
N15 C101 H101 118.2 . . ?
C100 C101 H101 118.2 . . ?
N17 C102 N18 123.6(13) . . ?
N17 C102 C99 115.7(13) . . ?
N18 C102 C99 120.6(13) . . ?
O25 C1A C3A 122.3(19) . . ?
O25 C1A C2A 119.3(19) . . ?
C3A C1A C2A 116(2) . . ?
O26 C1B C2B 120.7(19) . . ?
O26 C1B C3B 117.4(18) . . ?
C2B C1B C3B 121(2) . . ?
C1B C2B H2B1 109.5 . . ?
C1B C2B H2B2 109.5 . . ?
H2B1 C2B H2B2 109.5 . . ?
C1B C2B H2B3 109.5 . . ?
H2B1 C2B H2B3 109.5 . . ?
H2B2 C2B H2B3 109.5 . . ?
C1B C2B H2B4 109.5 . . ?
H2B1 C2B H2B4 141.1 . . ?
H2B2 C2B H2B4 56.3 . . ?
H2B3 C2B H2B4 56.3 . . ?
C1B C2B H2B5 109.5 . . ?
H2B1 C2B H2B5 56.3 . . ?
H2B2 C2B H2B5 141.1 . . ?
H2B3 C2B H2B5 56.3 . . ?
H2B4 C2B H2B5 109.5 . . ?
C1B C2B H2B6 109.5 . . ?
H2B1 C2B H2B6 56.3 . . ?
H2B2 C2B H2B6 56.3 . . ?
H2B3 C2B H2B6 141.1 . . ?
H2B4 C2B H2B6 109.5 . . ?
H2B5 C2B H2B6 109.5 . . ?
C1A C2A H2A1 109.5 . . ?
C1A C2A H2A2 109.5 . . ?
H2A1 C2A H2A2 109.5 . . ?
C1A C2A H2A3 109.5 . . ?
H2A1 C2A H2A3 109.5 . . ?
H2A2 C2A H2A3 109.5 . . ?
C1A C2A H2A4 109.5 . . ?
H2A1 C2A H2A4 141.1 . . ?
H2A2 C2A H2A4 56.3 . . ?
H2A3 C2A H2A4 56.3 . . ?
C1A C2A H2A5 109.5 . . ?
H2A1 C2A H2A5 56.3 . . ?
H2A2 C2A H2A5 141.1 . . ?
H2A3 C2A H2A5 56.3 . . ?
H2A4 C2A H2A5 109.5 . . ?
C1A C2A H2A6 109.5 . . ?
H2A1 C2A H2A6 56.3 . . ?
H2A2 C2A H2A6 56.3 . . ?
H2A3 C2A H2A6 141.1 . . ?
H2A4 C2A H2A6 109.5 . . ?
H2A5 C2A H2A6 109.5 . . ?
C1B C3B H3B1 109.5 . . ?
C1B C3B H3B2 109.5 . . ?
H3B1 C3B H3B2 109.5 . . ?
C1B C3B H3B3 109.5 . . ?
H3B1 C3B H3B3 109.5 . . ?
H3B2 C3B H3B3 109.5 . . ?
C1B C3B H3B4 109.5 . . ?
H3B1 C3B H3B4 141.1 . . ?
H3B2 C3B H3B4 56.3 . . ?
H3B3 C3B H3B4 56.3 . . ?
C1B C3B H3B5 109.5 . . ?
H3B1 C3B H3B5 56.3 . . ?
H3B2 C3B H3B5 141.1 . . ?
H3B3 C3B H3B5 56.3 . . ?
H3B4 C3B H3B5 109.5 . . ?
C1B C3B H3B6 109.5 . . ?
H3B1 C3B H3B6 56.3 . . ?
H3B2 C3B H3B6 56.3 . . ?
H3B3 C3B H3B6 141.1 . . ?
H3B4 C3B H3B6 109.5 . . ?
H3B5 C3B H3B6 109.5 . . ?
C1A C3A H3A1 109.5 . . ?
C1A C3A H3A2 109.5 . . ?
H3A1 C3A H3A2 109.5 . . ?
C1A C3A H3A3 109.5 . . ?
H3A1 C3A H3A3 109.5 . . ?
H3A2 C3A H3A3 109.5 . . ?
C1A C3A H3A4 109.5 . . ?
H3A1 C3A H3A4 141.1 . . ?
H3A2 C3A H3A4 56.3 . . ?
H3A3 C3A H3A4 56.3 . . ?
C1A C3A H3A5 109.5 . . ?
H3A1 C3A H3A5 56.3 . . ?
H3A2 C3A H3A5 141.1 . . ?
H3A3 C3A H3A5 56.3 . . ?
H3A4 C3A H3A5 109.5 . . ?
C1A C3A H3A6 109.5 . . ?
H3A1 C3A H3A6 56.3 . . ?
H3A2 C3A H3A6 56.3 . . ?
H3A3 C3A H3A6 141.1 . . ?
H3A4 C3A H3A6 109.5 . . ?
H3A5 C3A H3A6 109.5 . . ?
C1C C6C C5C 120.0 . . ?
C1C C6C H6C 120.0 . . ?
C5C C6C H6C 120.0 . . ?
C7C C1C C6C 118.9(10) . . ?
C7C C1C C2C 119.8(10) . . ?
C6C C1C C2C 120.0 . . ?
C3C C2C C1C 120.0 . . ?
C3C C2C H2C 120.0 . . ?
C1C C2C H2C 120.0 . . ?
C2C C3C C4C 120.0 . . ?
C2C C3C H3C 120.0 . . ?
C4C C3C H3C 120.0 . . ?
C5C C4C C3C 120.0 . . ?
C5C C4C H4C 120.0 . . ?
C3C C4C H4C 120.0 . . ?
C4C C5C C6C 120.0 . . ?
C4C C5C H5C 120.0 . . ?
C6C C5C H5C 120.0 . . ?
C1C C7C H7C1 109.5 . . ?
C1C C7C H7C2 109.5 . . ?
H7C1 C7C H7C2 109.5 . . ?
C1C C7C H7C3 109.5 . . ?
H7C1 C7C H7C3 109.5 . . ?
H7C2 C7C H7C3 109.5 . . ?
C1C C7C H7C4 109.5 . . ?
H7C1 C7C H7C4 141.1 . . ?
H7C2 C7C H7C4 56.3 . . ?
H7C3 C7C H7C4 56.3 . . ?
C1C C7C H7C5 109.5 . . ?
H7C1 C7C H7C5 56.3 . . ?
H7C2 C7C H7C5 141.1 . . ?
H7C3 C7C H7C5 56.3 . . ?
H7C4 C7C H7C5 109.5 . . ?
C1C C7C H7C6 109.5 . . ?
H7C1 C7C H7C6 56.3 . . ?
H7C2 C7C H7C6 56.3 . . ?
H7C3 C7C H7C6 141.1 . . ?
H7C4 C7C H7C6 109.5 . . ?
H7C5 C7C H7C6 109.5 . . ?
C6D C1D C2D 117(4) . . ?
C6D C1D C7D 121(2) . . ?
C2D C1D C7D 121(2) . . ?
C3D C2D C1D 123(4) . . ?
C3D C2D H2D 118.7 . . ?
C1D C2D H2D 118.7 . . ?
C3D C4D C5D 123(4) . . ?
C3D C4D H4D 118.7 . . ?
C5D C4D H4D 118.7 . . ?
C4D C3D C2D 117(4) . . ?
C4D C3D H3D 121.3 . . ?
C2D C3D H3D 121.3 . . ?
C4D C5D C6D 117(4) . . ?
C4D C5D H5D 121.4 . . ?
C6D C5D H5D 121.4 . . ?
C1D C6D C5D 122(4) . . ?
C1D C6D H6D 118.8 . . ?
C5D C6D H6D 118.8 . . ?
C1D C7D H7D1 109.5 . . ?
C1D C7D H7D2 109.5 . . ?
H7D1 C7D H7D2 109.5 . . ?
C1D C7D H7D3 109.5 . . ?
H7D1 C7D H7D3 109.5 . . ?
H7D2 C7D H7D3 109.5 . . ?
C1D C7D H7D4 109.5 . . ?
H7D1 C7D H7D4 141.1 . . ?
H7D2 C7D H7D4 56.3 . . ?
H7D3 C7D H7D4 56.3 . . ?
C1D C7D H7D5 109.5 . . ?
H7D1 C7D H7D5 56.3 . . ?
H7D2 C7D H7D5 141.1 . . ?
H7D3 C7D H7D5 56.3 . . ?
H7D4 C7D H7D5 109.5 . . ?
C1D C7D H7D6 109.5 . . ?
H7D1 C7D H7D6 56.3 . . ?
H7D2 C7D H7D6 56.3 . . ?
H7D3 C7D H7D6 141.1 . . ?
H7D4 C7D H7D6 109.5 . . ?
H7D5 C7D H7D6 109.5 . . ?

loop_
_geom_bond_atom_site_label_1
_geom_bond_atom_site_label_2
_geom_bond_distance
_geom_bond_site_symmetry_2
_geom_bond_publ_flag
Re1 C1 1.857(15) . ?
Re1 C2 1.86(2) . ?
Re1 C3 1.906(17) . ?
Re1 O19 2.086(14) . ?
Re1 N1 2.203(17) . ?
Re1 N7 2.219(12) . ?
Re2 C6 1.87(3) . ?
Re2 C5 1.87(3) . ?
Re2 C4 1.89(2) . ?
Re2 O20 2.017(13) . ?
Re2 N2 2.119(14) . ?
Re2 N13 2.230(12) . ?
Re3 C9 1.858(18) . ?
Re3 C7 1.88(2) . ?
Re3 C8 1.90(3) . ?
Re3 O21 2.112(12) . ?
Re3 N3 2.178(16) . ?
Re3 N8 2.258(14) . ?
Re4 C10 1.85(3) . ?
Re4 C12 1.89(3) . ?
Re4 C11 1.89(3) . ?
Re4 O22 2.130(14) . ?
Re4 N4 2.132(15) . ?
Re4 N14 2.210(15) . ?
Re5 C13 1.88(2) . ?
Re5 C14 1.90(2) . ?
Re5 C15 1.91(2) . ?
Re5 O23 2.100(10) . ?
Re5 N5 2.152(15) . ?
Re5 N9 2.204(14) . ?
Re6 C16 1.87(2) . ?
Re6 C17 1.89(2) . ?
Re6 C18 1.94(2) . ?
Re6 O24 2.107(12) . ?
Re6 N6 2.129(13) . ?
Re6 N15 2.207(12) . ?
N1 C19 1.33(2) . ?
N1 C26 1.41(2) . ?
N2 C34 1.370(17) . ?
N2 C27 1.49(2) . ?
N3 C35 1.34(2) . ?
N3 C42 1.41(2) . ?
N4 C43 1.38(2) . ?
N4 C50 1.39(2) . ?
N5 C51 1.36(2) . ?
N5 C58 1.39(2) . ?
N6 C66 1.371(19) . ?
N6 C59 1.39(2) . ?
N7 C71 1.28(2) . ?
N7 C67 1.33(2) . ?
N8 C73 1.28(2) . ?
N8 C77 1.32(2) . ?
N9 C79 1.33(2) . ?
N9 C83 1.351(19) . ?
N10 C72 1.35(2) . ?
N10 C78 1.360(17) . ?
N11 C84 1.304(19) . ?
N11 C78 1.314(18) . ?
N12 C84 1.304(17) . ?
N12 C72 1.33(2) . ?
N13 C89 1.31(2) . ?
N13 C85 1.334(18) . ?
N14 C95 1.32(2) . ?
N14 C91 1.33(2) . ?
N15 C97 1.324(18) . ?
N15 C101 1.337(19) . ?
N16 C96 1.321(18) . ?
N16 C90 1.359(19) . ?
N17 C96 1.325(18) . ?
N17 C102 1.334(18) . ?
N18 C90 1.278(18) . ?
N18 C102 1.353(18) . ?
O1 C1 1.162(15) . ?
O2 C2 1.18(2) . ?
O3 C3 1.113(19) . ?
O4 C4 1.18(3) . ?
O5 C5 1.13(3) . ?
O6 C6 1.16(3) . ?
O7 C7 1.14(2) . ?
O8 C8 1.15(3) . ?
O9 C9 1.17(2) . ?
O10 C10 1.18(3) . ?
O11 C11 1.16(2) . ?
O12 C12 1.16(3) . ?
O13 C13 1.15(2) . ?
O14 C14 1.14(2) . ?
O15 C15 1.14(2) . ?
O16 C16 1.18(2) . ?
O17 C17 1.14(2) . ?
O18 C18 1.09(2) . ?
O19 C28 1.25(3) . ?
O20 C25 1.181(19) . ?
O21 C44 1.22(2) . ?
O22 C41 1.22(2) . ?
O23 C60 1.220(17) . ?
O24 C57 1.172(19) . ?
C19 C24 1.35(3) . ?
C19 C20 1.40(3) . ?
C20 C21 1.41(4) . ?
C20 H20 0.9500 . ?
C21 C22 1.35(4) . ?
C21 H21 0.9500 . ?
C22 C23 1.33(3) . ?
C22 H22 0.9500 . ?
C23 C24 1.46(3) . ?
C23 H23 0.9500 . ?
C24 C25 1.45(3) . ?
C25 C26 1.43(2) . ?
C26 C27 1.38(2) . ?
C27 C28 1.37(3) . ?
C28 C29 1.36(3) . ?
C29 C30 1.3900 . ?
C29 C34 1.3900 . ?
C30 C31 1.3900 . ?
C30 H30 0.9500 . ?
C31 C32 1.3900 . ?
C31 H31 0.9500 . ?
C32 C33 1.3900 . ?
C32 H32 0.9500 . ?
C33 C34 1.3900 . ?
C33 H33 0.9500 . ?
C35 C36 1.36(3) . ?
C35 C40 1.39(3) . ?
C36 C37 1.37(4) . ?
C36 H36 0.9500 . ?
C37 C38 1.34(4) . ?
C37 H37 0.9500 . ?
C38 C39 1.30(3) . ?
C38 H38 0.9500 . ?
C39 C40 1.44(3) . ?
C39 H39 0.9500 . ?
C40 C41 1.38(3) . ?
C41 C42 1.42(3) . ?
C42 C43 1.37(2) . ?
C43 C44 1.43(2) . ?
C44 C45 1.44(2) . ?
C45 C50 1.36(2) . ?
C45 C46 1.39(2) . ?
C46 C47 1.36(3) . ?
C46 H46 0.9500 . ?
C47 C48 1.36(3) . ?
C47 H47 0.9500 . ?
C48 C49 1.40(3) . ?
C48 H48 0.9500 . ?
C49 C50 1.38(2) . ?
C49 H49 0.9500 . ?
C51 C56 1.36(2) . ?
C51 C52 1.40(2) . ?
C52 C53 1.41(3) . ?
C52 H52 0.9500 . ?
C53 C54 1.43(3) . ?
C53 H53 0.9500 . ?
C54 C55 1.33(3) . ?
C54 H54 0.9500 . ?
C55 C56 1.39(2) . ?
C55 H55 0.9500 . ?
C56 C57 1.46(2) . ?
C57 C58 1.45(2) . ?
C58 C59 1.38(2) . ?
C59 C60 1.46(2) . ?
C60 C61 1.40(2) . ?
C61 C62 1.40(2) . ?
C61 C66 1.44(2) . ?
C62 C63 1.36(3) . ?
C62 H62 0.9500 . ?
C63 C64 1.37(3) . ?
C63 H63 0.9500 . ?
C64 C65 1.36(2) . ?
C64 H64 0.9500 . ?
C65 C66 1.36(2) . ?
C65 H65 0.9500 . ?
C67 C68 1.40(2) . ?
C67 H67 0.9500 . ?
C68 C69 1.37(2) . ?
C68 H68 0.9500 . ?
C69 C70 1.36(2) . ?
C69 C72 1.45(2) . ?
C70 C71 1.38(2) . ?
C70 H70 0.9500 . ?
C71 H71 0.9500 . ?
C73 C74 1.39(2) . ?
C73 H73 0.9500 . ?
C74 C75 1.38(2) . ?
C74 H74 0.9500 . ?
C75 C76 1.38(2) . ?
C75 C78 1.48(2) . ?
C76 C77 1.37(3) . ?
C76 H76 0.9500 . ?
C77 H77 0.9500 . ?
C79 C80 1.34(2) . ?
C79 H79 0.9500 . ?
C80 C81 1.40(2) . ?
C80 H80 0.9500 . ?
C81 C82 1.36(2) . ?
C81 C84 1.52(2) . ?
C82 C83 1.35(2) . ?
C82 H82 0.9500 . ?
C83 H83 0.9500 . ?
C85 C86 1.37(2) . ?
C85 H85 0.9500 . ?
C86 C87 1.36(2) . ?
C86 H86 0.9500 . ?
C87 C88 1.38(2) . ?
C87 C90 1.50(2) . ?
C88 C89 1.39(2) . ?
C88 H88 0.9500 . ?
C89 H89 0.9500 . ?
C91 C92 1.33(2) . ?
C91 H91 0.9500 . ?
C92 C93 1.38(2) . ?
C92 H92 0.9500 . ?
C93 C94 1.39(2) . ?
C93 C96 1.47(2) . ?
C94 C95 1.36(2) . ?
C94 H94 0.9500 . ?
C95 H95 0.9500 . ?
C97 C98 1.39(2) . ?
C97 H97 0.9500 . ?
C98 C99 1.37(2) . ?
C98 H98 0.9500 . ?
C99 C100 1.37(2) . ?
C99 C102 1.46(2) . ?
C100 C101 1.39(2) . ?
C100 H100 0.9500 . ?
C101 H101 0.9500 . ?
O25 C1A 1.222(17) . ?
C1A C3A 1.413(18) . ?
C1A C2A 1.437(18) . ?
C1B O26 1.244(19) . ?
C1B C2B 1.397(19) . ?
C1B C3B 1.431(19) . ?
C2B H2B1 0.9800 . ?
C2B H2B2 0.9800 . ?
C2B H2B3 0.9800 . ?
C2B H2B4 0.9800 . ?
C2B H2B5 0.9800 . ?
C2B H2B6 0.9800 . ?
C2A H2A1 0.9800 . ?
C2A H2A2 0.9800 . ?
C2A H2A3 0.9800 . ?
C2A H2A4 0.9800 . ?
C2A H2A5 0.9800 . ?
C2A H2A6 0.9800 . ?
C3B H3B1 0.9800 . ?
C3B H3B2 0.9800 . ?
C3B H3B3 0.9800 . ?
C3B H3B4 0.9800 . ?
C3B H3B5 0.9800 . ?
C3B H3B6 0.9800 . ?
C3A H3A1 0.9800 . ?
C3A H3A2 0.9800 . ?
C3A H3A3 0.9800 . ?
C3A H3A4 0.9800 . ?
C3A H3A5 0.9800 . ?
C3A H3A6 0.9800 . ?
C6C C1C 1.3900 . ?
C6C C5C 1.3900 . ?
C6C H6C 0.9500 . ?
C1C C7C 1.19(5) . ?
C1C C2C 1.3900 . ?
C2C C3C 1.3900 . ?
C2C H2C 0.9500 . ?
C3C C4C 1.3900 . ?
C3C H3C 0.9500 . ?
C4C C5C 1.3900 . ?
C4C H4C 0.9500 . ?
C5C H5C 0.9500 . ?
C7C H7C1 0.9800 . ?
C7C H7C2 0.9800 . ?
C7C H7C3 0.9800 . ?
C7C H7C4 0.9800 . ?
C7C H7C5 0.9800 . ?
C7C H7C6 0.9800 . ?
C1D C6D 1.35(2) . ?
C1D C2D 1.36(2) . ?
C1D C7D 1.41(12) . ?
C2D C3D 1.35(3) . ?
C2D H2D 0.9500 . ?
C4D C3D 1.35(3) . ?
C4D C5D 1.35(3) . ?
C4D H4D 0.9500 . ?
C3D H3D 0.9500 . ?
C5D C6D 1.36(3) . ?
C5D H5D 0.9500 . ?
C6D H6D 0.9500 . ?
C7D H7D1 0.9800 . ?
C7D H7D2 0.9800 . ?
C7D H7D3 0.9800 . ?
C7D H7D4 0.9800 . ?
C7D H7D5 0.9800 . ?
C7D H7D6 0.9800 . ?
